data_4323819
loop_
_publ_author_name
'Runtong Wang'
'Mark S. Mashuta'
'John F. Richardson'
'Mark E. Noble'

_publ_contact_author
;
Mark E. Noble
Department of Chemistry and Center for Chemical Catalysis
University of Louisville
Louisville
KY 40292
USA
;
_publ_contact_author_email
;
MENOBL01@ulkyvm.louisville.edu
JFRICH01@ulkyvm.louisville.edu
msmash01@homer.louisville.edu
;
_publ_contact_author_fax (502)852-8149
_publ_contact_author_phone (502)852-7296
_publ_section_title
;
 Oxidation at a Dimolybdenum(V) Sulfur Bridge. Formation of SO and SO2
 Bridges. Facile Extrusion of SO from the SO2 Bridge
;
_journal_name_full 'Inorganic Chemistry'
_journal_page_first 3022
_journal_page_last 3030
_journal_paper_doi 10.1021/ic951518k
_journal_volume 35
_journal_year 1996
_chemical_formula_moiety 'C32 H48 N2 Mo2 O7 P2 S6 '
_chemical_formula_sum 'C32 H48 Mo2 N2 O7 P2 S6'
_chemical_formula_weight 1018.93
_space_group_IT_number 2
_symmetry_cell_setting triclinic
_symmetry_Int_Tables_number 2
_symmetry_space_group_name_Hall '-P 1'
_symmetry_space_group_name_H-M 'P -1'
_audit_creation_date 'Thu Nov  9 06:18:35 1995'
_audit_creation_method 'from TEXRAY.INF file'
_cell_angle_alpha 93.36(2)
_cell_angle_beta 112.00(2)
_cell_angle_gamma 76.01(2)
_cell_formula_units_Z 2
_cell_length_a 13.604(5)
_cell_length_b 15.280(4)
_cell_length_c 12.502(2)
_cell_measurement_reflns_used 25
_cell_measurement_temperature 295(2)
_cell_measurement_theta_max 36.0
_cell_measurement_theta_min 30.0
_cell_volume 2336.6(12)
_computing_cell_refinement 'Enraf Nonius Diffractometer Control 1988'
_computing_data_collection 'Enraf Nonius Diffractometer Control 1988'
_computing_data_reduction teXsan
_computing_publication_material teXsan
_computing_structure_refinement teXsan
_computing_structure_solution 'DIRDIF92 (PATTY)'
_diffrn_ambient_temperature 295(2)
_diffrn_measurement_device CAD4
_diffrn_measurement_method '\w/2\q scans'
_diffrn_orient_matrix_UB_11 0.06433
_diffrn_orient_matrix_UB_12 -0.04899
_diffrn_orient_matrix_UB_13 0.00142
_diffrn_orient_matrix_UB_21 0.04230
_diffrn_orient_matrix_UB_22 0.04623
_diffrn_orient_matrix_UB_23 0.00466
_diffrn_orient_matrix_UB_31 0.02707
_diffrn_orient_matrix_UB_32 -0.00409
_diffrn_orient_matrix_UB_33 0.08618
_diffrn_radiation_monochromator graphite
_diffrn_radiation_source 'X-ray tube'
_diffrn_radiation_type MoK\a
_diffrn_radiation_wavelength 0.7109
_diffrn_reflns_av_R_equivalents 0.012
_diffrn_reflns_limit_h_max 16
_diffrn_reflns_limit_h_min 0
_diffrn_reflns_limit_k_max 18
_diffrn_reflns_limit_k_min -18
_diffrn_reflns_limit_l_max 14
_diffrn_reflns_limit_l_min -14
_diffrn_reflns_number 8607
_diffrn_reflns_theta_max 25.00
_diffrn_standards_decay_% -6.02
_diffrn_standards_interval_count 60
_diffrn_standards_number 3
_exptl_absorpt_coefficient_mu 0.913
_exptl_absorpt_correction_T_max 1.000
_exptl_absorpt_correction_T_min 0.944
_exptl_absorpt_correction_type empirical
_exptl_absorpt_process_details psi-scan
_exptl_crystal_colour orange
_exptl_crystal_density_diffrn 1.449
_exptl_crystal_description block
_exptl_crystal_F_000 1040.00
_exptl_crystal_size_max 0.460
_exptl_crystal_size_mid 0.400
_exptl_crystal_size_min 0.360
_refine_diff_density_max 0.56
_refine_diff_density_min -1.07
_refine_ls_extinction_coef 8.3E-8
_refine_ls_extinction_method Zachariasen_type_2_Gaussian_isotropic
_refine_ls_goodness_of_fit_obs 2.17
_refine_ls_matrix_type full
_refine_ls_number_parameters 443
_refine_ls_number_reflns 5594
_refine_ls_number_restraints 0
_refine_ls_R_factor_obs 0.040
_refine_ls_shift/esd_max 0.0270
_refine_ls_structure_factor_coef F
_refine_ls_weighting_details w=1/\s^2^(F)
_refine_ls_weighting_scheme calc
_refine_ls_wR_factor_obs 0.042
_reflns_number_observed 5594
_reflns_number_total 8196
_reflns_observed_criterion 3.00
_cod_data_source_file ic951518k_4.cif
_cod_data_source_block COMPOUND#2
_cod_depositor_comments
;
The following automatic conversions were performed:

'_refine_ls_weighting_scheme' value 'w=1/\s^2^(F)' was changed to
'calc'. New tag '_refine_ls_weighting_details' was created. The value
of the new tag was set to 'w=1/\s^2^(F)'.

Automatic conversion script
Id: cif_fix_values 3143 2015-03-26 13:38:13Z robertas 
;
_cod_original_cell_volume 2335(1)
_cod_original_sg_symbol_H-M 'P -1 '
_cod_original_formula_sum 'C32 H48 N2 Mo2 O7 P2 S6 '
_cod_database_code 4323819

loop_
_symmetry_equiv_pos_as_xyz
'   +x,   +y,   +z'
'   -x,   -y,   -z'

loop_
_atom_site_aniso_label
_atom_site_aniso_U_11
_atom_site_aniso_U_22
_atom_site_aniso_U_33
_atom_site_aniso_U_12
_atom_site_aniso_U_13
_atom_site_aniso_U_23
Mo(1) 0.0511(3) 0.0504(3) 0.0570(4) -0.0192(2) 0.0250(3) -0.0106(3)
Mo(2) 0.0482(3) 0.0555(3) 0.0646(4) -0.0183(3) 0.0208(3) -0.0188(3)
S(1) 0.0556(9) 0.0566(10) 0.060(1) -0.0153(7) 0.0277(8) -0.0111(8)
S(2) 0.0566(10) 0.074(1) 0.076(1) -0.0271(8) 0.0361(9) -0.0186(9)
S(3) 0.076(1) 0.096(1) 0.061(1) -0.028(1) 0.0356(9) -0.0110(10)
S(4) 0.0504(9) 0.087(1) 0.063(1) -0.0168(8) 0.0244(8) -0.0089(9)
S(5) 0.053(1) 0.101(1) 0.093(1) -0.0108(10) 0.0245(10) -0.027(1)
S(6) 0.070(1) 0.089(1) 0.066(1) -0.0056(10) 0.0195(9) -0.0070(10)
P(1) 0.062(1) 0.084(1) 0.058(1) -0.0165(10) 0.0184(9) -0.0093(10)
P(2) 0.063(1) 0.092(2) 0.086(2) -0.003(1) 0.010(1) -0.015(1)
O(1) 0.053(2) 0.051(2) 0.063(3) -0.021(2) 0.020(2) -0.014(2)
O(2) 0.060(3) 0.051(2) 0.068(3) -0.015(2) 0.019(2) -0.013(2)
O(3) 0.087(3) 0.106(4) 0.068(3) 0.001(3) 0.019(3) 0.005(3)
O(4) 0.071(3) 0.094(4) 0.070(3) -0.023(3) 0.014(3) -0.022(3)
O(5) 0.071(3) 0.128(5) 0.100(4) -0.007(3) -0.005(3) -0.014(4)
O(6) 0.094(4) 0.085(4) 0.130(5) 0.008(3) 0.016(4) -0.012(4)
N(1) 0.055(3) 0.051(3) 0.056(3) -0.015(2) 0.020(2) -0.002(2)
N(2) 0.052(3) 0.061(3) 0.065(3) -0.021(2) 0.020(3) -0.018(3)
C(1) 0.048(3) 0.046(3) 0.054(4) -0.011(3) 0.019(3) 0.000(3)
C(2) 0.055(4) 0.065(4) 0.082(5) -0.018(3) 0.039(3) -0.011(4)
C(3) 0.069(4) 0.056(4) 0.108(6) -0.013(3) 0.052(4) -0.021(4)
C(4) 0.072(4) 0.048(4) 0.117(6) -0.016(3) 0.050(4) -0.015(4)
C(5) 0.081(5) 0.057(4) 0.135(7) -0.030(4) 0.071(5) -0.018(4)
C(6) 0.066(4) 0.059(4) 0.103(5) -0.014(3) 0.055(4) -0.013(4)
C(7) 0.144(7) 0.062(5) 0.26(1) -0.043(5) 0.135(8) -0.057(6)
C(8) 0.056(4) 0.059(4) 0.054(4) -0.018(3) 0.019(3) -0.012(3)
C(9) 0.078(5) 0.077(5) 0.106(6) -0.024(4) 0.048(4) -0.029(4)
C(10) 0.114(7) 0.071(5) 0.120(7) -0.018(5) 0.070(6) -0.040(5)
C(11) 0.116(7) 0.066(5) 0.097(6) -0.036(5) 0.049(5) -0.026(4)
C(12) 0.111(6) 0.100(6) 0.125(7) -0.070(5) 0.065(6) -0.041(5)
C(13) 0.091(5) 0.084(5) 0.100(6) -0.046(4) 0.059(5) -0.044(4)
C(14) 0.21(1) 0.084(6) 0.20(1) -0.083(7) 0.100(8) -0.073(6)
C(15) 0.059(4) 0.049(4) 0.075(5) -0.017(3) 0.034(4) -0.014(4)
C(16) 0.101(6) 0.053(4) 0.101(6) -0.025(4) 0.021(5) -0.016(4)
C(17) 0.143(9) 0.092(7) 0.122(8) 0.006(6) 0.014(7) 0.029(6)
C(18) 0.20(1) 0.13(1) 0.37(2) 0.030(10) 0.01(1) -0.03(1)
C(19) 0.096(6) 0.095(6) 0.116(7) -0.031(5) 0.012(5) -0.028(6)
C(20) 0.134(8) 0.118(8) 0.20(1) -0.024(6) 0.008(8) -0.081(8)
C(21) 0.117(8) 0.16(1) 0.101(8) -0.039(7) -0.005(6) -0.037(7)
C(22) 0.100(8) 0.27(1) 0.21(1) -0.052(8) 0.059(9) -0.10(1)
C(23) 0.141(9) 0.096(7) 0.15(1) -0.003(6) 0.045(8) -0.014(7)
C(24) 0.25(1) 0.16(1) 0.19(1) -0.10(1) 0.09(1) 0.014(9)
C(25) 0.064(4) 0.073(4) 0.074(5) -0.020(3) 0.033(4) 0.001(3)
C(26) 0.071(5) 0.095(5) 0.051(4) -0.034(4) 0.024(4) -0.004(4)
C(27) 0.084(6) 0.171(9) 0.079(6) -0.006(6) 0.034(5) 0.008(6)
C(28) 0.093(7) 0.23(1) 0.139(10) -0.017(7) 0.072(7) -0.025(9)
C(29) 0.16(1) 0.28(2) 0.13(1) -0.07(1) 0.12(1) -0.03(1)
C(30) 0.18(1) 0.31(2) 0.081(8) -0.05(1) 0.081(9) 0.007(9)
C(31) 0.101(7) 0.21(1) 0.069(6) -0.013(6) 0.028(5) 0.019(6)

loop_
_atom_site_label
_atom_site_fract_x
_atom_site_fract_y
_atom_site_fract_z
_atom_site_U_iso_or_equiv
_atom_site_thermal_displace_type
_atom_site_calc_flag
_atom_site_calc_attached_atom
Mo(1) 0.26653(4) -0.20479(3) -0.02389(4) 0.0501(2) Uij ? ?
Mo(2) 0.45413(4) -0.26071(3) 0.17893(5) 0.0553(2) Uij ? ?
S(1) 0.2668(1) -0.20981(10) 0.1712(1) 0.0550(5) Uij ? ?
S(2) 0.4478(1) -0.2545(1) -0.0108(1) 0.0635(5) Uij ? ?
S(3) 0.2232(1) -0.2132(1) -0.2379(1) 0.0730(6) Uij ? ?
S(4) 0.0624(1) -0.1966(1) -0.1030(1) 0.0656(5) Uij ? ?
S(5) 0.6488(1) -0.3476(1) 0.2250(2) 0.0850(7) Uij ? ?
S(6) 0.5057(1) -0.3253(1) 0.3805(2) 0.0787(6) Uij ? ?
P(1) 0.0704(1) -0.2109(1) -0.2589(2) 0.0688(6) Uij ? ?
P(2) 0.6503(2) -0.3868(1) 0.3746(2) 0.0885(7) Uij ? ?
O(1) 0.2705(3) -0.3500(2) -0.0255(3) 0.054(1) Uij ? ?
O(2) 0.4159(3) -0.3928(2) 0.1356(3) 0.061(1) Uij ? ?
O(3) -0.0192(4) -0.1374(4) -0.3501(4) 0.094(2) Uij ? ?
O(4) 0.0315(3) -0.2943(3) -0.3235(4) 0.082(2) Uij ? ?
O(5) 0.7484(4) -0.3683(4) 0.4808(4) 0.113(2) Uij ? ?
O(6) 0.6797(4) -0.4933(3) 0.3955(5) 0.115(2) Uij ? ?
O(60) 1.015 0.451 1.003 0.152 Uij ? ?
O(61) 1.078 0.457 1.109 0.175 Uij ? ?
O(62) 1.013 0.391 0.992 0.085 Uij ? ?
N(1) 0.2589(3) -0.0908(3) -0.0104(4) 0.053(2) Uij ? ?
N(2) 0.4828(3) -0.1587(3) 0.2272(4) 0.059(2) Uij ? ?
C(1) 0.2667(4) -0.0028(4) 0.0128(5) 0.049(2) Uij ? ?
C(2) 0.1974(5) 0.0563(4) 0.0566(5) 0.063(2) Uij ? ?
C(3) 0.2118(5) 0.1419(4) 0.0825(6) 0.072(2) Uij ? ?
C(4) 0.2932(5) 0.1711(4) 0.0666(6) 0.074(2) Uij ? ?
C(5) 0.3615(5) 0.1129(4) 0.0220(6) 0.079(3) Uij ? ?
C(6) 0.3492(5) 0.0272(4) -0.0053(6) 0.069(2) Uij ? ?
C(7) 0.3098(7) 0.2648(5) 0.0976(9) 0.135(4) Uij ? ?
C(8) 0.5121(5) -0.0802(4) 0.2719(5) 0.056(2) Uij ? ?
C(9) 0.4525(5) -0.0204(5) 0.3240(6) 0.082(3) Uij ? ?
C(10) 0.4855(7) 0.0577(5) 0.3679(7) 0.095(3) Uij ? ?
C(11) 0.5739(7) 0.0782(5) 0.3627(7) 0.088(3) Uij ? ?
C(12) 0.6317(6) 0.0186(5) 0.3107(7) 0.098(3) Uij ? ?
C(13) 0.6035(6) -0.0608(4) 0.2656(6) 0.081(3) Uij ? ?
C(14) 0.6064(8) 0.1653(5) 0.4098(8) 0.148(4) Uij ? ?
C(15) 0.3435(5) -0.4094(4) 0.0445(6) 0.057(2) Uij ? ?
C(16) 0.3438(6) -0.5063(4) 0.0180(6) 0.088(3) Uij ? ?
C(17) -0.0236(8) -0.0434(6) -0.3315(8) 0.134(4) Uij ? ?
C(18) -0.128(1) 0.0072(8) -0.376(1) 0.274(8) Uij ? ?
C(19) 0.0877(6) -0.3850(6) -0.2773(7) 0.109(3) Uij ? ?
C(20) 0.0486(7) -0.4515(6) -0.3563(9) 0.170(5) Uij ? ?
C(21) 0.7601(8) -0.2762(8) 0.5044(8) 0.140(4) Uij ? ?
C(22) 0.7574(8) -0.2535(9) 0.614(1) 0.192(6) Uij ? ?
C(23) 0.6151(9) -0.5501(7) 0.3163(9) 0.136(4) Uij ? ?
C(24) 0.548(1) -0.5816(8) 0.355(1) 0.188(6) Uij ? ?
C(25) 0.2143(5) -0.3042(4) 0.1942(5) 0.066(2) Uij ? ?
C(26) 0.1338(5) -0.2707(5) 0.2526(6) 0.069(2) Uij ? ?
C(27) 0.0297(7) -0.2219(6) 0.1947(7) 0.114(3) Uij ? ?
C(28) -0.0451(7) -0.1944(8) 0.2466(10) 0.147(5) Uij ? ?
C(29) -0.018(1) -0.214(1) 0.356(1) 0.172(7) Uij ? ?
C(30) 0.083(1) -0.258(1) 0.4177(9) 0.182(6) Uij ? ?
C(31) 0.1606(7) -0.2874(7) 0.3667(8) 0.131(4) Uij ? ?
C(60) 1.056 0.492 1.096 0.109 Uij ? ?
C(61) 0.978 0.539 1.095 0.106 Uij ? ?
C(62) 0.928 0.470 0.992 0.141 Uij ? ?
H(2) 0.139 0.039 0.067 0.074 Uij ? ?
H(3) 0.163 0.183 0.112 0.082 Uij ? ?
H(5) 0.416 0.134 0.008 0.090 Uij ? ?
H(6) 0.395 -0.011 -0.038 0.084 Uij ? ?
H(7a) 0.378 0.264 0.149 0.144 Uij ? ?
H(7b) 0.299 0.297 0.025 0.144 Uij ? ?
H(7c) 0.254 0.299 0.122 0.095 Uij ? ?
H(9) 0.390 -0.032 0.331 0.098 Uij ? ?
H(10) 0.448 0.098 0.407 0.114 Uij ? ?
H(12) 0.697 0.030 0.308 0.110 Uij ? ?
H(13) 0.646 -0.101 0.230 0.095 Uij ? ?
H(14a) 0.622 0.164 0.493 0.160 Uij ? ?
H(14b) 0.674 0.167 0.402 0.160 Uij ? ?
H(14c) 0.552 0.215 0.375 0.170 Uij ? ?
H(16a) 0.338 -0.536 0.080 0.103 Uij ? ?
H(16b) 0.288 -0.511 -0.051 0.103 Uij ? ?
H(16c) 0.414 -0.538 0.013 0.108 Uij ? ?
H(17a) 0.009 -0.031 -0.246 0.165 Uij ? ?
H(17b) 0.025 -0.021 -0.361 0.287 Uij ? ?
H(18b) -0.157 -0.001 -0.459 0.287 Uij ? ?
H(18c) -0.172 -0.011 -0.343 0.287 Uij ? ?
H(18a) -0.135 0.071 -0.366 0.287 Uij ? ?
H(19a) 0.166 -0.397 -0.261 0.126 Uij ? ?
H(19b) 0.080 -0.397 -0.206 0.174 Uij ? ?
H(20a) -0.030 -0.443 -0.375 0.174 Uij ? ?
H(20b) 0.055 -0.443 -0.430 0.174 Uij ? ?
H(20c) 0.082 -0.512 -0.330 0.174 Uij ? ?
H(21a) 0.824 -0.260 0.506 0.164 Uij ? ?
H(21b) 0.698 -0.227 0.457 0.163 Uij ? ?
H(22c) 0.693 -0.266 0.629 0.108 Uij ? ?
H(22a) 0.819 -0.300 0.679 0.206 Uij ? ?
H(22b) 0.765 -0.198 0.651 0.206 Uij ? ?
H(23b) 0.659 -0.606 0.296 0.204 Uij ? ?
H(23a) 0.567 -0.520 0.241 0.160 Uij ? ?
H(24c) 0.588 -0.616 0.427 0.204 Uij ? ?
H(24a) 0.496 -0.531 0.372 0.204 Uij ? ?
H(24b) 0.503 -0.619 0.304 0.204 Uij ? ?
H(25a) 0.163 -0.319 0.100 0.102 Uij ? ?
H(25b) 0.290 -0.360 0.234 0.102 Uij ? ?
H(27) 0.008 -0.207 0.116 0.135 Uij ? ?
H(28) -0.118 -0.160 0.210 0.171 Uij ? ?
H(29) -0.055 -0.204 0.407 0.216 Uij ? ?
H(30) 0.121 -0.277 0.504 0.246 Uij ? ?
H(31) 0.237 -0.323 0.411 0.084 Uij ? ?

loop_
_atom_type_symbol
_atom_type_oxidation_number
_atom_type_number_in_cell
_atom_type_scat_dispersion_real
_atom_type_scat_dispersion_imag
_atom_type_scat_source
Mo 0 4 -1.683 0.686 'International Tables'
S 0 12 0.125 0.123 'International Tables'
P 0 4 0.102 0.094 'International Tables'
O 0 14 0.011 0.006 'International Tables'
N 0 4 0.006 0.003 'International Tables'
C 0 64 0.003 0.002 'International Tables'
H 0 96 0.000 0.000 'International Tables'

loop_
_geom_angle_atom_site_label_1
_geom_angle_atom_site_label_2
_geom_angle_atom_site_label_3
_geom_angle
_geom_angle_site_symmetry_1
_geom_angle_site_symmetry_2
_geom_angle_site_symmetry_3
_geom_angle_publ_flag
Mo(2) Mo(1) S(1) 54.59(4) ? ? ? yes
Mo(2) Mo(1) S(2) 52.94(5) ? ? ? yes
Mo(2) Mo(1) S(3) 136.07(5) ? ? ? yes
Mo(2) Mo(1) S(4) 140.06(5) ? ? ? yes
Mo(2) Mo(1) O(1) 81.8(1) ? ? ? yes
Mo(2) Mo(1) N(1) 96.3(1) ? ? ? yes
S(1) Mo(1) S(2) 107.52(6) ? ? ? yes
S(1) Mo(1) S(3) 165.60(6) ? ? ? yes
S(1) Mo(1) S(4) 88.74(5) ? ? ? yes
S(1) Mo(1) O(1) 85.9(1) ? ? ? yes
S(1) Mo(1) N(1) 88.3(2) ? ? ? yes
S(2) Mo(1) S(3) 83.91(6) ? ? ? yes
S(2) Mo(1) S(4) 156.60(6) ? ? ? yes
S(2) Mo(1) O(1) 84.3(1) ? ? ? yes
S(2) Mo(1) N(1) 99.3(1) ? ? ? yes
S(3) Mo(1) S(4) 77.86(6) ? ? ? yes
S(3) Mo(1) O(1) 86.6(1) ? ? ? yes
S(3) Mo(1) N(1) 98.7(2) ? ? ? yes
S(4) Mo(1) O(1) 80.1(1) ? ? ? yes
S(4) Mo(1) N(1) 97.9(1) ? ? ? yes
O(1) Mo(1) N(1) 173.8(2) ? ? ? yes
Mo(1) Mo(2) S(1) 54.58(4) ? ? ? yes
Mo(1) Mo(2) S(2) 52.77(4) ? ? ? yes
Mo(1) Mo(2) S(5) 136.09(5) ? ? ? yes
Mo(1) Mo(2) S(6) 139.44(5) ? ? ? yes
Mo(1) Mo(2) O(2) 82.3(1) ? ? ? yes
Mo(1) Mo(2) N(2) 101.1(2) ? ? ? yes
S(1) Mo(2) S(2) 107.35(6) ? ? ? yes
S(1) Mo(2) S(5) 163.54(7) ? ? ? yes
S(1) Mo(2) S(6) 87.63(6) ? ? ? yes
S(1) Mo(2) O(2) 85.3(1) ? ? ? yes
S(1) Mo(2) N(2) 92.2(2) ? ? ? yes
S(2) Mo(2) S(5) 84.62(6) ? ? ? yes
S(2) Mo(2) S(6) 158.36(6) ? ? ? yes
S(2) Mo(2) O(2) 85.4(1) ? ? ? yes
S(2) Mo(2) N(2) 100.9(2) ? ? ? yes
S(5) Mo(2) S(6) 77.97(7) ? ? ? yes
S(5) Mo(2) O(2) 84.5(1) ? ? ? yes
S(5) Mo(2) N(2) 96.6(2) ? ? ? yes
S(6) Mo(2) O(2) 80.3(1) ? ? ? yes
S(6) Mo(2) N(2) 93.8(2) ? ? ? yes
O(2) Mo(2) N(2) 173.7(2) ? ? ? yes
Mo(1) S(1) Mo(2) 70.83(4) ? ? ? yes
Mo(1) S(1) C(25) 111.1(2) ? ? ? yes
Mo(2) S(1) C(25) 110.8(2) ? ? ? yes
Mo(1) S(2) Mo(2) 74.30(5) ? ? ? yes
Mo(1) S(3) P(1) 88.27(8) ? ? ? yes
Mo(1) S(4) P(1) 87.32(8) ? ? ? yes
Mo(2) S(5) P(2) 88.15(9) ? ? ? yes
Mo(2) S(6) P(2) 87.57(10) ? ? ? yes
S(3) P(1) S(4) 106.4(1) ? ? ? yes
S(3) P(1) O(3) 114.6(2) ? ? ? yes
S(3) P(1) O(4) 112.9(2) ? ? ? yes
S(4) P(1) O(3) 112.6(2) ? ? ? yes
S(4) P(1) O(4) 114.3(2) ? ? ? yes
O(3) P(1) O(4) 96.2(3) ? ? ? yes
S(5) P(2) S(6) 106.2(1) ? ? ? yes
S(5) P(2) O(5) 113.1(3) ? ? ? yes
S(5) P(2) O(6) 114.5(3) ? ? ? yes
S(6) P(2) O(5) 113.2(2) ? ? ? yes
S(6) P(2) O(6) 113.3(2) ? ? ? yes
O(5) P(2) O(6) 96.7(3) ? ? ? yes
Mo(1) O(1) C(15) 125.4(4) ? ? ? yes
Mo(2) O(2) C(15) 125.3(4) ? ? ? yes
P(1) O(3) C(17) 120.7(5) ? ? ? yes
P(1) O(4) C(19) 120.9(4) ? ? ? yes
P(2) O(5) C(21) 119.7(5) ? ? ? yes
P(2) O(6) C(23) 121.7(6) ? ? ? yes
O(60) O(60) O(61) 87.042(4) ? ? ? yes
O(60) O(60) O(62) 162.899(7) ? ? ? yes
O(60) O(60) C(60) 62.569(8) ? ? ? yes
O(60) O(60) C(60) 52.825(6) ? ? ? yes
O(60) O(60) C(61) 83.525(4) ? ? ? yes
O(60) O(60) C(62) 74.0917(2) ? ? ? yes
O(60) O(60) C(62) 42.84(2) ? ? ? yes
O(61) O(60) O(62) 106.953(2) ? ? ? yes
O(61) O(60) C(60) 24.623(5) ? ? ? yes
O(61) O(60) C(60) 139.780(9) ? ? ? yes
O(61) O(60) C(61) 134.63(1) ? ? ? yes
O(61) O(60) C(62) 111.41(1) ? ? ? yes
O(61) O(60) C(62) 72.184(9) ? ? ? yes
O(62) O(60) C(60) 130.395(4) ? ? ? yes
O(62) O(60) C(60) 113.02(1) ? ? ? yes
O(62) O(60) C(61) 92.943(4) ? ? ? yes
O(62) O(60) C(62) 91.320(7) ? ? ? yes
O(62) O(60) C(62) 150.432(9) ? ? ? yes
C(60) O(60) C(60) 115.39(1) ? ? ? yes
C(60) O(60) C(61) 127.404(10) ? ? ? yes
C(60) O(60) C(62) 99.875(10) ? ? ? yes
C(60) O(60) C(62) 56.748(7) ? ? ? yes
C(60) O(60) C(61) 48.69(1) ? ? ? yes
C(60) O(60) C(62) 64.346(9) ? ? ? yes
C(60) O(60) C(62) 75.28(2) ? ? ? yes
C(61) O(60) C(62) 108.333(5) ? ? ? yes
C(61) O(60) C(62) 70.917(4) ? ? ? yes
C(62) O(60) C(62) 116.93(2) ? ? ? yes
O(60) O(61) C(60) 76.442(8) ? ? ? yes
O(60) O(61) C(61) 78.26(1) ? ? ? yes
O(60) O(61) C(62) 61.38(1) ? ? ? yes
C(60) O(61) C(61) 28.492(4) ? ? ? yes
C(60) O(61) C(62) 46.09(1) ? ? ? yes
C(61) O(61) C(62) 72.42(1) ? ? ? yes
O(60) O(62) C(61) 52.366(9) ? ? ? yes
O(60) O(62) C(62) 49.56(2) ? ? ? yes
C(61) O(62) C(62) 78.14(2) ? ? ? yes
Mo(1) N(1) C(1) 172.0(4) ? ? ? yes
Mo(2) N(2) C(8) 176.1(4) ? ? ? yes
N(1) C(1) C(2) 121.8(5) ? ? ? yes
N(1) C(1) C(6) 119.2(5) ? ? ? yes
C(2) C(1) C(6) 119.0(5) ? ? ? yes
C(1) C(2) C(3) 119.3(5) ? ? ? yes
C(2) C(3) C(4) 122.1(6) ? ? ? yes
C(3) C(4) C(5) 118.6(6) ? ? ? yes
C(3) C(4) C(7) 121.8(6) ? ? ? yes
C(5) C(4) C(7) 119.6(6) ? ? ? yes
C(4) C(5) C(6) 120.8(6) ? ? ? yes
C(1) C(6) C(5) 120.2(5) ? ? ? yes
N(2) C(8) C(9) 121.4(6) ? ? ? yes
N(2) C(8) C(13) 120.0(5) ? ? ? yes
C(9) C(8) C(13) 118.6(6) ? ? ? yes
C(8) C(9) C(10) 119.3(6) ? ? ? yes
C(9) C(10) C(11) 123.1(7) ? ? ? yes
C(10) C(11) C(12) 116.8(7) ? ? ? yes
C(10) C(11) C(14) 121.7(8) ? ? ? yes
C(12) C(11) C(14) 121.4(8) ? ? ? yes
C(11) C(12) C(13) 122.9(7) ? ? ? yes
C(8) C(13) C(12) 119.2(6) ? ? ? yes
O(1) C(15) O(2) 124.2(5) ? ? ? yes
O(1) C(15) C(16) 118.0(6) ? ? ? yes
O(2) C(15) C(16) 117.7(6) ? ? ? yes
O(3) C(17) C(18) 111.0(10) ? ? ? yes
O(4) C(19) C(20) 111.9(7) ? ? ? yes
O(5) C(21) C(22) 109(1) ? ? ? yes
O(6) C(23) C(24) 115(1) ? ? ? yes
S(1) C(25) C(26) 107.1(4) ? ? ? yes
C(25) C(26) C(27) 123.0(7) ? ? ? yes
C(25) C(26) C(31) 122.6(7) ? ? ? yes
C(27) C(26) C(31) 114.4(7) ? ? ? yes
C(26) C(27) C(28) 123.2(9) ? ? ? yes
C(27) C(28) C(29) 120(1) ? ? ? yes
C(28) C(29) C(30) 119(1) ? ? ? yes
C(29) C(30) C(31) 121(1) ? ? ? yes
C(26) C(31) C(30) 121.2(9) ? ? ? yes
O(60) C(60) O(60) 64.61(1) ? ? ? yes
O(60) C(60) O(61) 78.93(1) ? ? ? yes
O(60) C(60) C(61) 98.41(2) ? ? ? yes
O(60) C(60) C(62) 36.572(4) ? ? ? yes
O(60) C(60) C(62) 72.15(1) ? ? ? yes
O(60) C(60) O(61) 142.941(3) ? ? ? yes
O(60) C(60) C(61) 58.709(8) ? ? ? yes
O(60) C(60) C(62) 55.82(1) ? ? ? yes
O(60) C(60) C(62) 46.51(2) ? ? ? yes
O(61) C(60) C(61) 138.025(3) ? ? ? yes
O(61) C(60) C(62) 98.27(1) ? ? ? yes
O(61) C(60) C(62) 117.21(1) ? ? ? yes
C(61) C(60) C(62) 63.47(2) ? ? ? yes
C(61) C(60) C(62) 101.08(1) ? ? ? yes
C(62) C(60) C(62) 90.05(1) ? ? ? yes
O(60) C(61) O(61) 82.502(9) ? ? ? yes
O(60) C(61) O(62) 34.691(5) ? ? ? yes
O(60) C(61) C(60) 72.598(7) ? ? ? yes
O(60) C(61) C(62) 62.655(10) ? ? ? yes
O(61) C(61) O(62) 103.81(2) ? ? ? yes
O(61) C(61) C(60) 13.483(2) ? ? ? yes
O(61) C(61) C(62) 75.52(2) ? ? ? yes
O(62) C(61) C(60) 90.72(2) ? ? ? yes
O(62) C(61) C(62) 94.54(1) ? ? ? yes
C(60) C(61) C(62) 79.45(2) ? ? ? yes
O(60) C(62) O(60) 63.07(2) ? ? ? yes
O(60) C(62) O(61) 81.964(6) ? ? ? yes
O(60) C(62) O(62) 39.122(10) ? ? ? yes
O(60) C(62) C(60) 43.55(1) ? ? ? yes
O(60) C(62) C(60) 69.147(9) ? ? ? yes
O(60) C(62) C(61) 79.36(1) ? ? ? yes
O(60) C(62) O(61) 46.436(7) ? ? ? yes
O(60) C(62) O(62) 101.78(3) ? ? ? yes
O(60) C(62) C(60) 48.895(9) ? ? ? yes
O(60) C(62) C(60) 51.104(5) ? ? ? yes
O(60) C(62) C(61) 46.428(7) ? ? ? yes
O(61) C(62) O(62) 105.05(1) ? ? ? yes
O(61) C(62) C(60) 92.623(10) ? ? ? yes
O(61) C(62) C(60) 16.700(3) ? ? ? yes
O(61) C(62) C(61) 89.61(1) ? ? ? yes
O(62) C(62) C(60) 74.07(2) ? ? ? yes
O(62) C(62) C(60) 88.46(2) ? ? ? yes
O(62) C(62) C(61) 110.52(2) ? ? ? yes
C(60) C(62) C(60) 89.95(1) ? ? ? yes
C(60) C(62) C(61) 37.080(3) ? ? ? yes
C(60) C(62) C(61) 97.38(1) ? ? ? yes

loop_
_geom_bond_atom_site_label_1
_geom_bond_atom_site_label_2
_geom_bond_distance
_geom_bond_site_symmetry_1
_geom_bond_site_symmetry_2
_geom_bond_publ_flag
Mo(1) Mo(2) 2.8315(9) ? ? yes
Mo(1) S(1) 2.443(2) ? ? yes
Mo(1) S(2) 2.342(2) ? ? yes
Mo(1) S(3) 2.518(2) ? ? yes
Mo(1) S(4) 2.548(2) ? ? yes
Mo(1) O(1) 2.206(4) ? ? yes
Mo(1) N(1) 1.723(4) ? ? yes
Mo(2) S(1) 2.443(2) ? ? yes
Mo(2) S(2) 2.347(2) ? ? yes
Mo(2) S(5) 2.519(2) ? ? yes
Mo(2) S(6) 2.538(2) ? ? yes
Mo(2) O(2) 2.194(4) ? ? yes
Mo(2) N(2) 1.719(4) ? ? yes
S(1) C(25) 1.852(6) ? ? yes
S(3) P(1) 1.986(3) ? ? yes
S(4) P(1) 1.990(2) ? ? yes
S(5) P(2) 1.988(3) ? ? yes
S(6) P(2) 1.991(3) ? ? yes
P(1) O(3) 1.580(5) ? ? yes
P(1) O(4) 1.563(4) ? ? yes
P(2) O(5) 1.561(5) ? ? yes
P(2) O(6) 1.592(5) ? ? yes
O(1) C(15) 1.254(7) ? ? yes
O(2) C(15) 1.258(7) ? ? yes
O(3) C(17) 1.436(9) ? ? yes
O(4) C(19) 1.447(8) ? ? yes
O(5) C(21) 1.45(1) ? ? yes
O(6) C(23) 1.46(1) ? ? yes
O(60) O(60) 1.4519(4) ? ? yes
O(60) O(61) 1.2928(1) ? ? yes
O(60) O(62) 0.9181(2) ? ? yes
O(60) C(60) 1.2806(1) ? ? yes
O(60) C(60) 1.4265(1) ? ? yes
O(60) C(61) 1.277 ? ? yes
O(60) C(62) 1.1074(4) ? ? yes
O(60) C(62) 1.5662(3) ? ? yes
O(61) C(60) 0.5488(1) ? ? yes
O(61) C(61) 1.5744(4) ? ? yes
O(61) C(62) 1.6986(2) ? ? yes
O(62) C(61) 1.6110(2) ? ? yes
O(62) C(62) 1.4546(3) ? ? yes
N(1) C(1) 1.380(6) ? ? yes
N(2) C(8) 1.378(6) ? ? yes
C(1) C(2) 1.382(7) ? ? yes
C(1) C(6) 1.404(7) ? ? yes
C(2) C(3) 1.372(8) ? ? yes
C(3) C(4) 1.373(8) ? ? yes
C(4) C(5) 1.377(8) ? ? yes
C(4) C(7) 1.513(8) ? ? yes
C(5) C(6) 1.367(8) ? ? yes
C(8) C(9) 1.373(8) ? ? yes
C(8) C(13) 1.376(8) ? ? yes
C(9) C(10) 1.386(9) ? ? yes
C(10) C(11) 1.337(9) ? ? yes
C(11) C(12) 1.357(9) ? ? yes
C(11) C(14) 1.523(9) ? ? yes
C(12) C(13) 1.380(8) ? ? yes
C(15) C(16) 1.497(8) ? ? yes
C(17) C(18) 1.36(1) ? ? yes
C(19) C(20) 1.429(10) ? ? yes
C(21) C(22) 1.39(1) ? ? yes
C(23) C(24) 1.37(1) ? ? yes
C(25) C(26) 1.524(8) ? ? yes
C(26) C(27) 1.375(9) ? ? yes
C(26) C(31) 1.362(10) ? ? yes
C(27) C(28) 1.38(1) ? ? yes
C(28) C(29) 1.31(1) ? ? yes
C(29) C(30) 1.32(1) ? ? yes
C(30) C(31) 1.40(1) ? ? yes
C(60) C(61) 1.1229(3) ? ? yes
C(60) C(62) 1.8310(5) ? ? yes
C(60) C(62) 1.3760(1) ? ? yes
C(61) C(62) 1.6663(2) ? ? yes
